data_4111829
loop_
_publ_author_name
'Takayuki Uto'
'Tohru Nishinaga'
'Akira Matsuura'
'Ryota Inoue'
'Koichi Komatsu'

_publ_section_title
;
 A Naphthalene with Unusual Bond Alternation Made by Annelation with
 Bicyclo[2.1.1]hexene Units: Aromaticity and Reactivity
;
_journal_name_full 'Journal of the American Chemical Society'
_journal_page_first 10162
_journal_page_last 10163
_journal_paper_doi 10.1021/ja053769q
_journal_volume 127
_journal_year 2005
_chemical_formula_moiety 'C18 H16 O2'
_chemical_formula_sum 'C18 H16 O2'
_chemical_formula_weight 264.31
_chemical_name_systematic
; 
 ? 
;
_space_group_IT_number 4
_symmetry_cell_setting monoclinic
_symmetry_space_group_name_Hall 'P 2yb'
_symmetry_space_group_name_H-M 'P 1 21 1'
_atom_sites_solution_hydrogens geom
_atom_sites_solution_primary direct
_atom_sites_solution_secondary difmap
_audit_creation_method SHELXL-97
_cell_angle_alpha 90.00
_cell_angle_beta 102.517(4)
_cell_angle_gamma 90.00
_cell_formula_units_Z 2
_cell_length_a 8.537(2)
_cell_length_b 8.775(2)
_cell_length_c 9.099(2)
_cell_measurement_temperature 100(2)
_cell_volume 665.4(3)
_computing_cell_refinement 'Bruker SMART'
_computing_data_collection 'Bruker SMART'
_computing_data_reduction 'Bruker SHELXTL'
_computing_molecular_graphics 'Bruker SHELXTL'
_computing_publication_material 'Bruker SHELXTL'
_computing_structure_refinement 'SHELXL-97 (Sheldrick, 1997)'
_computing_structure_solution 'SHELXS-97 (Sheldrick, 1990)'
_diffrn_ambient_temperature 100(2)
_diffrn_measured_fraction_theta_full 0.998
_diffrn_measured_fraction_theta_max 0.998
_diffrn_measurement_device_type 'CCD area detector'
_diffrn_measurement_method 'phi and omega scans'
_diffrn_radiation_monochromator graphite
_diffrn_radiation_source 'fine-focus sealed tube'
_diffrn_radiation_type MoK\a
_diffrn_radiation_wavelength 0.71073
_diffrn_reflns_av_R_equivalents 0.0253
_diffrn_reflns_av_sigmaI/netI 0.0404
_diffrn_reflns_limit_h_max 10
_diffrn_reflns_limit_h_min -9
_diffrn_reflns_limit_k_max 9
_diffrn_reflns_limit_k_min -10
_diffrn_reflns_limit_l_max 10
_diffrn_reflns_limit_l_min -10
_diffrn_reflns_number 3458
_diffrn_reflns_theta_full 24.98
_diffrn_reflns_theta_max 24.98
_diffrn_reflns_theta_min 2.29
_exptl_absorpt_coefficient_mu 0.085
_exptl_absorpt_correction_T_max 0.9916
_exptl_absorpt_correction_T_min 0.9750
_exptl_absorpt_correction_type empirical
_exptl_crystal_colour colorless
_exptl_crystal_density_diffrn 1.319
_exptl_crystal_description prism
_exptl_crystal_F_000 280
_exptl_crystal_size_max 0.30
_exptl_crystal_size_mid 0.30
_exptl_crystal_size_min 0.10
_refine_diff_density_max 0.206
_refine_diff_density_min -0.151
_refine_diff_density_rms 0.038
_refine_ls_abs_structure_details 'Flack H D (1983), Acta Cryst. A39, 876-881'
_refine_ls_abs_structure_Flack -1.6(15)
_refine_ls_extinction_method none
_refine_ls_goodness_of_fit_ref 1.000
_refine_ls_hydrogen_treatment constr
_refine_ls_matrix_type full
_refine_ls_number_parameters 181
_refine_ls_number_reflns 1991
_refine_ls_number_restraints 1
_refine_ls_restrained_S_all 1.000
_refine_ls_R_factor_all 0.0394
_refine_ls_R_factor_gt 0.0352
_refine_ls_shift/su_max 0.000
_refine_ls_shift/su_mean 0.000
_refine_ls_structure_factor_coef Fsqd
_refine_ls_weighting_details 'calc w=1/[\s^2^(Fo^2^)+(0.0507P)^2^+0.0000P] where P=(Fo^2^+2Fc^2^)/3'
_refine_ls_weighting_scheme calc
_refine_ls_wR_factor_gt 0.0823
_refine_ls_wR_factor_ref 0.0844
_reflns_number_gt 1831
_reflns_number_total 1991
_reflns_threshold_expression >2sigma(I)
_cod_data_source_file ja053769qsi20050608_100340.cif
_cod_data_source_block perox
_cod_original_cell_volume 665.5(3)
_cod_original_sg_symbol_H-M P2(1)
_cod_database_code 4111829

loop_
_symmetry_equiv_pos_as_xyz
'x, y, z'
'-x, y+1/2, -z'

loop_
_atom_site_label
_atom_site_type_symbol
_atom_site_fract_x
_atom_site_fract_y
_atom_site_fract_z
_atom_site_U_iso_or_equiv
_atom_site_adp_type
_atom_site_occupancy
_atom_site_symmetry_multiplicity
_atom_site_calc_flag
_atom_site_refinement_flags
O2 O -0.04005(19) 0.9945(2) 0.22303(18) 0.0389(4) Uani 1 1 d .
C1 C 0.2951(2) 0.7550(3) 0.1252(2) 0.0235(5) Uani 1 1 d .
C2 C 0.3982(2) 0.8493(3) 0.1405(2) 0.0237(5) Uani 1 1 d .
O1 O 0.19750(18) 1.22330(19) 0.28287(18) 0.0351(4) Uani 1 1 d .
C5 C 0.0322(2) 0.8935(3) 0.3007(2) 0.0239(5) Uani 1 1 d .
C6 C 0.2987(2) 1.1376(3) 0.3515(2) 0.0222(5) Uani 1 1 d .
C7 C 0.3262(2) 0.9770(3) 0.7409(2) 0.0252(5) Uani 1 1 d .
H7 H 0.3886 0.9953 0.8391 0.030 Uiso 1 1 calc R
C10 C 0.2033(2) 0.8719(3) 0.7198(2) 0.0262(5) Uani 1 1 d .
H10 H 0.1800 0.8185 0.8033 0.031 Uiso 1 1 calc R
C8 C 0.3589(2) 1.0563(3) 0.6187(2) 0.0236(5) Uani 1 1 d .
H8 H 0.4471 1.1247 0.6335 0.028 Uiso 1 1 calc R
C9 C 0.2637(2) 1.0365(2) 0.4746(2) 0.0213(5) Uani 1 1 d .
C12 C 0.1400(2) 0.9282(3) 0.4532(2) 0.0214(5) Uani 1 1 d .
C4 C 0.1729(2) 0.6389(3) 0.1282(2) 0.0260(5) Uani 1 1 d .
H4 H 0.1899 0.5416 0.0768 0.031 Uiso 1 1 calc R
C3 C 0.5259(2) 0.9637(3) 0.1741(2) 0.0249(5) Uani 1 1 d .
H3 H 0.6197 0.9411 0.1282 0.030 Uiso 1 1 calc R
C11 C 0.1141(2) 0.8447(3) 0.5760(2) 0.0244(5) Uani 1 1 d .
H11 H 0.0338 0.7678 0.5608 0.029 Uiso 1 1 calc R
C15 C 0.4670(2) 1.1419(3) 0.3208(2) 0.0238(5) Uani 1 1 d .
H15 H 0.5275 1.2338 0.3670 0.029 Uiso 1 1 calc R
C16 C 0.5728(2) 0.9977(3) 0.3466(2) 0.0255(5) Uani 1 1 d .
H16A H 0.5350 0.9196 0.4094 0.031 Uiso 1 1 calc R
H16B H 0.6884 1.0193 0.3842 0.031 Uiso 1 1 calc R
C13 C 0.1501(2) 0.6182(3) 0.2922(2) 0.0262(5) Uani 1 1 d .
H13A H 0.1213 0.5130 0.3156 0.031 Uiso 1 1 calc R
H13B H 0.2409 0.6570 0.3700 0.031 Uiso 1 1 calc R
C14 C 0.0055(2) 0.7282(3) 0.2558(2) 0.0255(5) Uani 1 1 d .
H14 H -0.0904 0.6852 0.2878 0.031 Uiso 1 1 calc R
C17 C 0.4646(3) 1.1307(3) 0.1502(2) 0.0270(5) Uani 1 1 d .
H17A H 0.5409 1.2006 0.1166 0.032 Uiso 1 1 calc R
H17B H 0.3560 1.1398 0.0849 0.032 Uiso 1 1 calc R
C18 C -0.0024(2) 0.7001(3) 0.0866(2) 0.0296(5) Uani 1 1 d .
H18A H -0.0148 0.7943 0.0254 0.035 Uiso 1 1 calc R
H18B H -0.0825 0.6225 0.0411 0.035 Uiso 1 1 calc R

loop_
_atom_site_aniso_label
_atom_site_aniso_U_11
_atom_site_aniso_U_22
_atom_site_aniso_U_33
_atom_site_aniso_U_23
_atom_site_aniso_U_13
_atom_site_aniso_U_12
O2 0.0420(9) 0.0327(10) 0.0348(9) 0.0039(8) -0.0074(8) 0.0023(8)
C1 0.0227(10) 0.0306(13) 0.0161(10) -0.0019(9) 0.0019(8) 0.0018(11)
C2 0.0245(11) 0.0308(13) 0.0160(11) -0.0016(9) 0.0047(8) 0.0020(11)
O1 0.0348(9) 0.0315(10) 0.0399(10) 0.0118(8) 0.0100(7) 0.0067(9)
C5 0.0186(10) 0.0269(14) 0.0256(12) 0.0040(9) 0.0037(9) -0.0014(10)
C6 0.0262(10) 0.0183(11) 0.0205(11) -0.0025(9) 0.0013(8) -0.0003(10)
C7 0.0282(11) 0.0267(13) 0.0197(11) -0.0015(9) 0.0031(9) 0.0109(10)
C10 0.0266(11) 0.0306(13) 0.0244(12) 0.0062(10) 0.0121(9) 0.0109(11)
C8 0.0218(10) 0.0196(12) 0.0291(13) -0.0065(9) 0.0050(9) 0.0019(10)
C9 0.0195(10) 0.0224(12) 0.0229(11) -0.0020(9) 0.0070(8) 0.0054(10)
C12 0.0170(10) 0.0231(12) 0.0249(11) 0.0008(9) 0.0065(8) 0.0038(9)
C4 0.0253(11) 0.0265(12) 0.0244(11) -0.0051(10) 0.0017(8) -0.0047(11)
C3 0.0217(11) 0.0324(14) 0.0217(11) -0.0035(9) 0.0074(9) -0.0046(10)
C11 0.0179(10) 0.0251(13) 0.0316(13) -0.0003(10) 0.0086(9) 0.0006(10)
C15 0.0240(10) 0.0251(12) 0.0217(11) -0.0036(9) 0.0034(9) -0.0070(10)
C16 0.0199(10) 0.0319(13) 0.0249(11) -0.0046(10) 0.0053(9) -0.0025(10)
C13 0.0276(11) 0.0231(13) 0.0271(12) 0.0025(10) 0.0045(9) -0.0044(10)
C14 0.0205(10) 0.0261(13) 0.0286(12) -0.0012(10) 0.0025(8) -0.0062(10)
C17 0.0273(11) 0.0314(13) 0.0237(12) -0.0006(10) 0.0084(9) -0.0078(11)
C18 0.0212(11) 0.0344(14) 0.0303(12) -0.0021(10) -0.0005(9) -0.0051(10)

loop_
_atom_type_symbol
_atom_type_description
_atom_type_scat_dispersion_real
_atom_type_scat_dispersion_imag
_atom_type_scat_source
C C 0.0033 0.0016 'International Tables Vol C Tables 4.2.6.8 and 6.1.1.4'
H H 0.0000 0.0000 'International Tables Vol C Tables 4.2.6.8 and 6.1.1.4'
O O 0.0106 0.0060 'International Tables Vol C Tables 4.2.6.8 and 6.1.1.4'

loop_
_geom_angle_atom_site_label_1
_geom_angle_atom_site_label_2
_geom_angle_atom_site_label_3
_geom_angle
C2 C1 C4 172.4(2)
C1 C2 C3 174.8(2)
O2 C5 C14 120.99(19)
O2 C5 C12 121.1(2)
C14 C5 C12 117.70(18)
O1 C6 C9 120.89(18)
O1 C6 C15 119.1(2)
C9 C6 C15 119.84(18)
C10 C7 C8 120.12(19)
C10 C7 H7 119.9
C8 C7 H7 119.9
C7 C10 C11 119.6(2)
C7 C10 H10 120.2
C11 C10 H10 120.2
C7 C8 C9 120.8(2)
C7 C8 H8 119.6
C9 C8 H8 119.6
C8 C9 C12 118.81(19)
C8 C9 C6 117.11(18)
C12 C9 C6 124.06(18)
C11 C12 C9 119.41(19)
C11 C12 C5 117.17(19)
C9 C12 C5 123.41(18)
C1 C4 C13 109.73(17)
C1 C4 C18 114.0(2)
C13 C4 C18 87.72(15)
C1 C4 H4 114.2
C13 C4 H4 114.2
C18 C4 H4 114.2
C2 C3 C17 113.82(17)
C2 C3 C16 110.96(17)
C17 C3 C16 88.02(16)
C2 C3 H3 113.8
C17 C3 H3 113.8
C16 C3 H3 113.8
C10 C11 C12 121.1(2)
C10 C11 H11 119.5
C12 C11 H11 119.5
C6 C15 C16 119.76(19)
C6 C15 C17 111.94(16)
C16 C15 C17 88.88(15)
C6 C15 H15 111.4
C16 C15 H15 111.4
C17 C15 H15 111.4
C15 C16 C3 89.42(15)
C15 C16 H16A 113.7
C3 C16 H16A 113.7
C15 C16 H16B 113.7
C3 C16 H16B 113.7
H16A C16 H16B 111.0
C14 C13 C4 88.94(15)
C14 C13 H13A 113.8
C4 C13 H13A 113.8
C14 C13 H13B 113.8
C4 C13 H13B 113.8
H13A C13 H13B 111.1
C5 C14 C18 113.19(19)
C5 C14 C13 118.35(18)
C18 C14 C13 88.53(15)
C5 C14 H14 111.6
C18 C14 H14 111.6
C13 C14 H14 111.6
C15 C17 C3 89.37(16)
C15 C17 H17A 113.8
C3 C17 H17A 113.8
C15 C17 H17B 113.8
C3 C17 H17B 113.8
H17A C17 H17B 111.0
C14 C18 C4 88.89(15)
C14 C18 H18A 113.8
C4 C18 H18A 113.8
C14 C18 H18B 113.8
C4 C18 H18B 113.8
H18A C18 H18B 111.1

loop_
_geom_bond_atom_site_label_1
_geom_bond_atom_site_label_2
_geom_bond_distance
O2 C5 1.214(3)
C1 C2 1.195(3)
C1 C4 1.462(3)
C2 C3 1.464(3)
O1 C6 1.212(2)
C5 C14 1.511(3)
C5 C12 1.521(3)
C6 C9 1.509(3)
C6 C15 1.522(3)
C7 C10 1.379(3)
C7 C8 1.390(3)
C7 H7 0.9500
C10 C11 1.384(3)
C10 H10 0.9500
C8 C9 1.396(3)
C8 H8 0.9500
C9 C12 1.403(3)
C12 C11 1.393(3)
C4 C13 1.556(3)
C4 C18 1.558(3)
C4 H4 1.0000
C3 C17 1.556(3)
C3 C16 1.563(3)
C3 H3 1.0000
C11 H11 0.9500
C15 C16 1.543(3)
C15 C17 1.551(3)
C15 H15 1.0000
C16 H16A 0.9900
C16 H16B 0.9900
C13 C14 1.546(3)
C13 H13A 0.9900
C13 H13B 0.9900
C14 C18 1.545(3)
C14 H14 1.0000
C17 H17A 0.9900
C17 H17B 0.9900
C18 H18A 0.9900
C18 H18B 0.9900
